data_7704443
loop_
_publ_author_name
'Picci, Giacomo'
'Bazzicalupi, Carla'
'Coles, Simon J.'
'Gratteri, Paola'
'Isaia, Francesco'
'Lippolis, Vito'
'Montis, Riccardo'
'Murgia, Sergio'
'Nocentini, Alessio'
'Orton, James B.'
'Caltagirone, Claudia'

_publ_section_title
;
 Halogenated isophthalamides and dipicolineamides: the role of the halogen
 substituents in the anion binding properties.
;
_journal_issue 27
_journal_name_full 'Dalton transactions (Cambridge, England : 2003)'
_journal_page_first 9231
_journal_page_last 9238
_journal_paper_doi 10.1039/d0dt01492c
_journal_volume 49
_journal_year 2020
_chemical_formula_moiety 'C20 H12 Cl4 N2 O2'
_chemical_formula_sum 'C20 H12 Cl4 N2 O2'
_chemical_formula_weight 454.12
_space_group_crystal_system monoclinic
_space_group_IT_number 14
_space_group_name_Hall '-P 2yn'
_space_group_name_H-M_alt 'P 1 21/n 1'
_atom_sites_solution_hydrogens mixed
_atom_sites_solution_primary dual
_audit_creation_date 2020-03-03
_audit_creation_method
;
Olex2 1.3
(compiled 2020.02.04 svn.rd84adfe8 for OlexSys, GUI svn.r6032)
;
_audit_update_record
;
2020-04-07 deposited with the CCDC.	2020-05-19 downloaded from the CCDC.
;
_cell_angle_alpha 90
_cell_angle_beta 104.946(7)
_cell_angle_gamma 90
_cell_formula_units_Z 4
_cell_length_a 19.0305(13)
_cell_length_b 4.7498(3)
_cell_length_c 21.7414(16)
_cell_measurement_reflns_used 5564
_cell_measurement_temperature 170(2)
_cell_measurement_theta_max 27.4150
_cell_measurement_theta_min 1.6880
_cell_volume 1898.7(2)
_computing_cell_refinement 'CrysAlisPro 1.171.40.68a (Rigaku OD, 2019)'
_computing_data_collection 'CrystalClear-SM Expert 3.1 b27 (Rigaku, 2013)'
_computing_data_reduction 'CrysAlisPro 1.171.40.68a (Rigaku OD, 2019)'
_computing_molecular_graphics 'Olex2 1.3 (Dolomanov et al., 2009)'
_computing_publication_material 'Olex2 1.3 (Dolomanov et al., 2009)'
_computing_structure_refinement 'SHELXL 2018/3 (Sheldrick, 2015)'
_computing_structure_solution 'SHELXT 2018/2 (Sheldrick, 2018)'
_diffrn_ambient_temperature 170(2)
_diffrn_detector 'CCD area detector'
_diffrn_measured_fraction_theta_full 1.000
_diffrn_measured_fraction_theta_max 0.999
_diffrn_measurement_details
;
List of Runs (angles in degrees, time in seconds):

  # Type    Start    End  Width  t~exp~   \w     \q     \k     \f   Frames
#--------------------------------------------------------------------------
  1  \w    -60.00 120.00   1.00   16.00    --   30.00  54.00   0.00  180
  2  \w    -60.00 120.00   1.00   16.00    --   30.00  54.00 120.00  180
  3  \w    -60.00 120.00   1.00   16.00    --   30.00  54.00 240.00  180
;
_diffrn_measurement_device 'XtaLAB AFC11 (RCD3)'
_diffrn_measurement_device_type
'XtaLAB AFC11 (RCD3) equipped with fine-focus (Mo) sealed X-ray tube, quarter-chi goniometer and CCD detector'
_diffrn_measurement_method '\w scans'
_diffrn_orient_matrix_type 'CrysAlisPro convention (1999,Acta A55,543-557)'
_diffrn_orient_matrix_UB_11 -0.0243162000
_diffrn_orient_matrix_UB_12 -0.0310220000
_diffrn_orient_matrix_UB_13 0.0194461000
_diffrn_orient_matrix_UB_21 0.0300661000
_diffrn_orient_matrix_UB_22 0.0010357000
_diffrn_orient_matrix_UB_23 0.0278204000
_diffrn_orient_matrix_UB_31 -0.0053049000
_diffrn_orient_matrix_UB_32 0.1479375000
_diffrn_orient_matrix_UB_33 0.0039076000
_diffrn_radiation_monochromator graphite
_diffrn_radiation_probe x-ray
_diffrn_radiation_type 'Mo K\a'
_diffrn_radiation_wavelength 0.71075
_diffrn_reflns_av_R_equivalents 0.0861
_diffrn_reflns_av_unetI/netI 0.0693
_diffrn_reflns_Laue_measured_fraction_full 1.000
_diffrn_reflns_Laue_measured_fraction_max 0.999
_diffrn_reflns_limit_h_max 24
_diffrn_reflns_limit_h_min -24
_diffrn_reflns_limit_k_max 6
_diffrn_reflns_limit_k_min -6
_diffrn_reflns_limit_l_max 27
_diffrn_reflns_limit_l_min -27
_diffrn_reflns_number 17918
_diffrn_reflns_point_group_measured_fraction_full 1.000
_diffrn_reflns_point_group_measured_fraction_max 0.999
_diffrn_reflns_theta_full 25.242
_diffrn_reflns_theta_max 27.142
_diffrn_reflns_theta_min 1.649
_diffrn_source 'fine-focus sealed X-ray tube'
_diffrn_source_type 'Enhance (Mo) X-ray Source'
_exptl_absorpt_coefficient_mu 0.643
_exptl_absorpt_correction_T_max 1.00000
_exptl_absorpt_correction_T_min 0.95510
_exptl_absorpt_correction_type multi-scan
_exptl_absorpt_process_details
;
CrysAlisPro 1.171.40.68a (Rigaku Oxford Diffraction, 2019)
Empirical absorption correction using spherical harmonics,
 implemented in SCALE3 ABSPACK scaling algorithm.
;
_exptl_crystal_colour colourless
_exptl_crystal_colour_primary colourless
_exptl_crystal_density_diffrn 1.589
_exptl_crystal_description needle
_exptl_crystal_F_000 920
_exptl_crystal_recrystallization_method
'The material was recrystallised from a mixture of DMF and diethyl ether  by slow diffusion'
_exptl_crystal_size_max 0.231
_exptl_crystal_size_mid 0.061
_exptl_crystal_size_min 0.053
_refine_diff_density_max 0.276
_refine_diff_density_min -0.266
_refine_diff_density_rms 0.066
_refine_ls_extinction_method none
_refine_ls_goodness_of_fit_ref 1.028
_refine_ls_hydrogen_treatment mixed
_refine_ls_matrix_type full
_refine_ls_number_parameters 259
_refine_ls_number_reflns 4187
_refine_ls_number_restraints 0
_refine_ls_restrained_S_all 1.028
_refine_ls_R_factor_all 0.0945
_refine_ls_R_factor_gt 0.0476
_refine_ls_shift/su_max 0.000
_refine_ls_shift/su_mean 0.000
_refine_ls_structure_factor_coef Fsqd
_refine_ls_weighting_details 'w=1/[\s^2^(Fo^2^)+(0.0324P)^2^] where P=(Fo^2^+2Fc^2^)/3'
_refine_ls_weighting_scheme calc
_refine_ls_wR_factor_gt 0.0827
_refine_ls_wR_factor_ref 0.0972
_reflns_Friedel_coverage 0.000
_reflns_number_gt 2654
_reflns_number_total 4187
_reflns_threshold_expression 'I > 2\s(I)'
_cod_data_source_file d0dt01492c2.cif
_cod_data_source_block rm46_2_aco
_cod_depositor_comments 'Adding full bibliography for 7704441--7704445.cif.'
_cod_database_code 7704443
_shelx_shelxl_version_number 2018/3
_chemical_oxdiff_formula 'C38 H51 Cl4 N3 O4 '
_shelx_space_group_comment
;
The symmetry employed for this shelxl refinement is uniquely defined
by the following loop, which should always be used as a source of
symmetry information in preference to the above space-group names.
They are only intended as comments.
;
_shelx_estimated_absorpt_t_max 0.967
_shelx_estimated_absorpt_t_min 0.866
_reflns_odcompleteness_completeness 99.94
_reflns_odcompleteness_iscentric 1
_reflns_odcompleteness_theta 27.42
_olex2_refinement_description
;
1. Fixed Uiso
 At 1.2 times of:
  All C(H) groups, All C(H,H) groups
2.a Aromatic/amide H refined with riding coordinates:
 C1(H1), C3(H3), C4(H4), C5(H5), C10(H10), C12(H12), C13(H13), C17(H17),
 C19(H19), C20(H20)
;
_olex2_date_sample_data_collection 2015-06-05
_olex2_date_sample_submission 2015-06-05
_olex2_diffrn_ambient_temperature_device 'Oxford Cryosystems'
_olex2_exptl_crystal_mounting_method 'The crystal was mounted on a MITIGEN holder in perfluoroether oil'
_olex2_submission_original_sample_id L4
_olex2_submission_special_instructions 'No special instructions were received'
_oxdiff_exptl_absorpt_empirical_details
;
Empirical correction (ABSPACK) includes:
- Absorption correction using spherical harmonics
- Frame scaling
;
_oxdiff_exptl_absorpt_empirical_full_max 1.073
_oxdiff_exptl_absorpt_empirical_full_min 0.931

loop_
_space_group_symop_operation_xyz
'x, y, z'
'-x+1/2, y+1/2, -z+1/2'
'-x, -y, -z'
'x-1/2, -y-1/2, z-1/2'

loop_
_atom_site_label
_atom_site_type_symbol
_atom_site_fract_x
_atom_site_fract_y
_atom_site_fract_z
_atom_site_U_iso_or_equiv
_atom_site_adp_type
_atom_site_occupancy
_atom_site_site_symmetry_order
_atom_site_calc_flag
_atom_site_refinement_flags_posn
_atom_site_refinement_flags_adp
_atom_site_refinement_flags_occupancy
_atom_site_disorder_assembly
_atom_site_disorder_group
C1 C 0.27204(14) 0.6270(5) 0.51472(13) 0.0249(6) Uani 1 1 d . . . . .
H1 H 0.281967 0.773652 0.488467 0.030 Uiso 1 1 calc R U . . .
C2 C 0.32789(13) 0.5130(5) 0.56175(13) 0.0226(6) Uani 1 1 d . . . . .
C3 C 0.31235(14) 0.3079(5) 0.60171(13) 0.0276(6) Uani 1 1 d . . . . .
H3 H 0.350518 0.229189 0.634230 0.033 Uiso 1 1 calc R U . . .
C4 C 0.24185(15) 0.2177(6) 0.59452(13) 0.0294(7) Uani 1 1 d . . . . .
H4 H 0.231290 0.081474 0.622863 0.035 Uiso 1 1 calc R U . . .
C5 C 0.18659(14) 0.3256(5) 0.54605(13) 0.0259(6) Uani 1 1 d . . . . .
H5 H 0.138167 0.260324 0.540506 0.031 Uiso 1 1 calc R U . . .
C6 C 0.20148(13) 0.5280(5) 0.50566(12) 0.0226(6) Uani 1 1 d . . . . .
C7 C 0.14314(14) 0.6522(5) 0.45310(13) 0.0242(6) Uani 1 1 d . . . . .
C8 C 0.02801(14) 0.5437(5) 0.37652(12) 0.0212(6) Uani 1 1 d . . . . .
C9 C -0.03792(14) 0.4194(5) 0.37670(12) 0.0220(6) Uani 1 1 d . . . . .
C10 C -0.10097(15) 0.4860(6) 0.33176(13) 0.0279(6) Uani 1 1 d . . . . .
H10 H -0.145529 0.396272 0.331942 0.033 Uiso 1 1 calc R U . . .
C11 C -0.09822(15) 0.6852(6) 0.28655(13) 0.0307(7) Uani 1 1 d . . . . .
C12 C -0.03392(15) 0.8105(6) 0.28469(13) 0.0321(7) Uani 1 1 d . . . . .
H12 H -0.032917 0.945851 0.252763 0.039 Uiso 1 1 calc R U . . .
C13 C 0.02927(15) 0.7393(5) 0.32931(13) 0.0280(6) Uani 1 1 d . . . . .
H13 H 0.073943 0.824591 0.327779 0.034 Uiso 1 1 calc R U . . .
C14 C 0.40322(14) 0.6232(5) 0.56912(12) 0.0247(6) Uani 1 1 d . . . . .
H1A H 0.0975(14) 0.289(6) 0.4350(13) 0.030 Uiso 1 1 d . U . . .
H2 H 0.4451(14) 0.266(6) 0.5946(13) 0.030 Uiso 1 1 d . U . . .
C15 C 0.53241(14) 0.4986(5) 0.60477(12) 0.0232(6) Uani 1 1 d . . . . .
C16 C 0.57993(14) 0.3649(6) 0.65565(13) 0.0265(6) Uani 1 1 d . . . . .
C17 C 0.65363(15) 0.4172(6) 0.67059(14) 0.0341(7) Uani 1 1 d . . . . .
H17 H 0.685835 0.322766 0.705094 0.041 Uiso 1 1 calc R U . . .
C18 C 0.67949(15) 0.6090(7) 0.63443(14) 0.0370(8) Uani 1 1 d . . . . .
C19 C 0.63404(16) 0.7424(6) 0.58360(14) 0.0356(7) Uani 1 1 d . . . . .
H19 H 0.652907 0.873026 0.558862 0.043 Uiso 1 1 calc R U . . .
C20 C 0.56081(15) 0.6849(5) 0.56886(13) 0.0296(7) Uani 1 1 d . . . . .
H20 H 0.529199 0.775043 0.533320 0.035 Uiso 1 1 calc R U . . .
Cl1 Cl -0.04210(4) 0.18022(14) 0.43538(3) 0.03301(19) Uani 1 1 d . . . . .
Cl2 Cl -0.17760(5) 0.7812(2) 0.23134(4) 0.0593(3) Uani 1 1 d . . . . .
Cl3 Cl 0.54756(4) 0.12962(15) 0.70241(4) 0.0383(2) Uani 1 1 d . . . . .
Cl4 Cl 0.77225(4) 0.6808(2) 0.65374(4) 0.0663(3) Uani 1 1 d . . . . .
N1 N 0.09091(12) 0.4686(4) 0.42350(11) 0.0236(5) Uani 1 1 d . . . . .
N2 N 0.45749(12) 0.4380(5) 0.59157(11) 0.0260(5) Uani 1 1 d . . . . .
O1 O 0.14261(10) 0.9006(4) 0.43934(9) 0.0354(5) Uani 1 1 d . . . . .
O2 O 0.41346(10) 0.8674(4) 0.55573(10) 0.0374(5) Uani 1 1 d . . . . .

loop_
_atom_site_aniso_label
_atom_site_aniso_U_11
_atom_site_aniso_U_22
_atom_site_aniso_U_33
_atom_site_aniso_U_23
_atom_site_aniso_U_13
_atom_site_aniso_U_12
C1 0.0265(15) 0.0136(13) 0.0339(16) 0.0008(12) 0.0066(12) -0.0014(11)
C2 0.0218(14) 0.0144(13) 0.0313(15) -0.0037(12) 0.0060(12) -0.0013(11)
C3 0.0265(15) 0.0240(15) 0.0300(16) -0.0002(13) 0.0029(12) 0.0022(12)
C4 0.0320(16) 0.0301(16) 0.0263(15) 0.0069(13) 0.0081(13) -0.0014(13)
C5 0.0215(14) 0.0263(15) 0.0308(16) -0.0015(13) 0.0081(12) -0.0010(12)
C6 0.0233(15) 0.0159(13) 0.0279(15) -0.0037(12) 0.0053(12) 0.0003(11)
C7 0.0241(14) 0.0171(14) 0.0326(16) -0.0026(12) 0.0095(12) 0.0014(12)
C8 0.0235(14) 0.0171(13) 0.0220(14) -0.0014(11) 0.0042(11) 0.0019(11)
C9 0.0277(15) 0.0169(13) 0.0213(14) 0.0015(11) 0.0063(12) 0.0006(11)
C10 0.0254(15) 0.0267(15) 0.0299(16) 0.0002(13) 0.0040(12) -0.0016(12)
C11 0.0329(16) 0.0310(16) 0.0238(15) 0.0010(13) -0.0004(12) 0.0047(13)
C12 0.0413(18) 0.0293(16) 0.0258(15) 0.0058(13) 0.0087(13) 0.0022(14)
C13 0.0303(16) 0.0229(15) 0.0335(17) 0.0019(13) 0.0134(13) -0.0002(12)
C14 0.0247(14) 0.0211(14) 0.0264(15) -0.0034(12) 0.0031(12) -0.0002(12)
C15 0.0217(14) 0.0199(13) 0.0272(15) -0.0008(12) 0.0047(12) 0.0018(11)
C16 0.0277(15) 0.0282(15) 0.0249(15) -0.0016(13) 0.0092(12) -0.0015(12)
C17 0.0243(16) 0.0467(19) 0.0297(17) -0.0025(15) 0.0044(13) 0.0047(14)
C18 0.0240(15) 0.054(2) 0.0350(18) -0.0146(16) 0.0110(14) -0.0128(14)
C19 0.0372(18) 0.0357(17) 0.0385(18) -0.0037(15) 0.0182(15) -0.0103(14)
C20 0.0332(16) 0.0262(15) 0.0291(16) -0.0003(13) 0.0075(13) -0.0040(13)
Cl1 0.0309(4) 0.0313(4) 0.0371(4) 0.0133(3) 0.0093(3) -0.0025(3)
Cl2 0.0469(5) 0.0669(6) 0.0481(5) 0.0193(5) -0.0168(4) 0.0031(5)
Cl3 0.0391(4) 0.0379(4) 0.0398(4) 0.0140(4) 0.0133(3) 0.0049(3)
Cl4 0.0269(4) 0.1145(9) 0.0586(6) -0.0179(6) 0.0129(4) -0.0221(5)
N1 0.0226(12) 0.0140(11) 0.0321(14) 0.0042(10) 0.0034(10) 0.0009(10)
N2 0.0216(12) 0.0168(12) 0.0380(14) 0.0032(11) 0.0048(11) -0.0027(10)
O1 0.0348(12) 0.0159(10) 0.0478(13) 0.0032(9) -0.0032(10) -0.0014(8)
O2 0.0289(11) 0.0154(10) 0.0634(15) 0.0033(10) 0.0034(10) -0.0028(8)

loop_
_atom_type_symbol
_atom_type_description
_atom_type_scat_dispersion_real
_atom_type_scat_dispersion_imag
_atom_type_scat_source
C C 0.0033 0.0016 'International Tables Vol C Tables 4.2.6.8 and 6.1.1.4'
H H 0.0000 0.0000 'International Tables Vol C Tables 4.2.6.8 and 6.1.1.4'
Cl Cl 0.1484 0.1585 'International Tables Vol C Tables 4.2.6.8 and 6.1.1.4'
N N 0.0061 0.0033 'International Tables Vol C Tables 4.2.6.8 and 6.1.1.4'
O O 0.0106 0.0060 'International Tables Vol C Tables 4.2.6.8 and 6.1.1.4'

loop_
_geom_angle_atom_site_label_1
_geom_angle_atom_site_label_2
_geom_angle_atom_site_label_3
_geom_angle
_geom_angle_site_symmetry_1
_geom_angle_site_symmetry_3
_geom_angle_publ_flag
C2 C1 H1 119.9 . . ?
C2 C1 C6 120.2(2) . . ?
C6 C1 H1 119.9 . . ?
C1 C2 C3 119.4(2) . . ?
C1 C2 C14 118.4(2) . . ?
C3 C2 C14 122.2(2) . . ?
C2 C3 H3 119.8 . . ?
C4 C3 C2 120.4(3) . . ?
C4 C3 H3 119.8 . . ?
C3 C4 H4 120.1 . . ?
C3 C4 C5 119.9(3) . . ?
C5 C4 H4 120.1 . . ?
C4 C5 H5 119.9 . . ?
C6 C5 C4 120.2(3) . . ?
C6 C5 H5 119.9 . . ?
C1 C6 C7 118.4(2) . . ?
C5 C6 C1 119.7(2) . . ?
C5 C6 C7 121.8(2) . . ?
N1 C7 C6 114.8(2) . . ?
O1 C7 C6 121.9(2) . . ?
O1 C7 N1 123.3(2) . . ?
C9 C8 C13 118.3(2) . . ?
C9 C8 N1 119.4(2) . . ?
C13 C8 N1 122.2(2) . . ?
C8 C9 Cl1 119.8(2) . . ?
C10 C9 C8 121.6(2) . . ?
C10 C9 Cl1 118.6(2) . . ?
C9 C10 H10 120.7 . . ?
C9 C10 C11 118.6(3) . . ?
C11 C10 H10 120.7 . . ?
C10 C11 Cl2 119.3(2) . . ?
C12 C11 C10 121.2(3) . . ?
C12 C11 Cl2 119.4(2) . . ?
C11 C12 H12 120.1 . . ?
C11 C12 C13 119.8(3) . . ?
C13 C12 H12 120.1 . . ?
C8 C13 H13 119.8 . . ?
C12 C13 C8 120.4(3) . . ?
C12 C13 H13 119.8 . . ?
N2 C14 C2 115.7(2) . . ?
O2 C14 C2 120.9(2) . . ?
O2 C14 N2 123.4(2) . . ?
C16 C15 N2 119.0(2) . . ?
C20 C15 C16 118.3(2) . . ?
C20 C15 N2 122.6(2) . . ?
C15 C16 Cl3 120.4(2) . . ?
C17 C16 C15 121.3(3) . . ?
C17 C16 Cl3 118.3(2) . . ?
C16 C17 H17 120.7 . . ?
C18 C17 C16 118.5(3) . . ?
C18 C17 H17 120.7 . . ?
C17 C18 Cl4 118.9(2) . . ?
C19 C18 C17 121.5(3) . . ?
C19 C18 Cl4 119.6(2) . . ?
C18 C19 H19 120.4 . . ?
C18 C19 C20 119.1(3) . . ?
C20 C19 H19 120.4 . . ?
C15 C20 H20 119.4 . . ?
C19 C20 C15 121.2(3) . . ?
C19 C20 H20 119.4 . . ?
C7 N1 C8 124.5(2) . . ?
C7 N1 H1A 116.8(17) . . ?
C8 N1 H1A 118.7(17) . . ?
C14 N2 H2 116.6(18) . . ?
C14 N2 C15 125.5(2) . . ?
C15 N2 H2 117.6(18) . . ?

loop_
_geom_bond_atom_site_label_1
_geom_bond_atom_site_label_2
_geom_bond_distance
_geom_bond_site_symmetry_2
_geom_bond_publ_flag
C1 H1 0.9500 . ?
C1 C2 1.381(3) . ?
C1 C6 1.388(3) . ?
C2 C3 1.387(4) . ?
C2 C14 1.496(4) . ?
C3 H3 0.9500 . ?
C3 C4 1.378(4) . ?
C4 H4 0.9500 . ?
C4 C5 1.381(4) . ?
C5 H5 0.9500 . ?
C5 C6 1.380(4) . ?
C6 C7 1.494(4) . ?
C7 N1 1.353(3) . ?
C7 O1 1.217(3) . ?
C8 C9 1.387(3) . ?
C8 C13 1.389(4) . ?
C8 N1 1.405(3) . ?
C9 C10 1.375(3) . ?
C9 Cl1 1.725(3) . ?
C10 H10 0.9500 . ?
C10 C11 1.375(4) . ?
C11 C12 1.371(4) . ?
C11 Cl2 1.731(3) . ?
C12 H12 0.9500 . ?
C12 C13 1.378(4) . ?
C13 H13 0.9500 . ?
C14 N2 1.349(3) . ?
C14 O2 1.224(3) . ?
C15 C16 1.389(4) . ?
C15 C20 1.379(4) . ?
C15 N2 1.410(3) . ?
C16 C17 1.378(4) . ?
C16 Cl3 1.728(3) . ?
C17 H17 0.9500 . ?
C17 C18 1.374(4) . ?
C18 C19 1.371(4) . ?
C18 Cl4 1.740(3) . ?
C19 H19 0.9500 . ?
C19 C20 1.374(4) . ?
C20 H20 0.9500 . ?
N1 H1A 0.89(3) . ?
N2 H2 0.86(3) . ?

loop_
_geom_hbond_atom_site_label_D
_geom_hbond_atom_site_label_H
_geom_hbond_atom_site_label_A
_geom_hbond_distance_DH
_geom_hbond_distance_HA
_geom_hbond_distance_DA
_geom_hbond_angle_DHA
_geom_hbond_site_symmetry_A
_geom_hbond_publ_flag
N1 H1A O1 0.89(3) 2.02(3) 2.862(3) 156(2) 1_545 yes
N2 H2 O2 0.86(3) 2.10(3) 2.884(3) 152(3) 1_545 yes

loop_
_geom_torsion_atom_site_label_1
_geom_torsion_atom_site_label_2
_geom_torsion_atom_site_label_3
_geom_torsion_atom_site_label_4
_geom_torsion
_geom_torsion_site_symmetry_1
_geom_torsion_site_symmetry_2
_geom_torsion_site_symmetry_3
_geom_torsion_site_symmetry_4
_geom_torsion_publ_flag
C1 C2 C3 C4 0.2(4) . . . . ?
C1 C2 C14 N2 -150.3(2) . . . . ?
C1 C2 C14 O2 30.2(4) . . . . ?
C1 C6 C7 N1 144.6(2) . . . . ?
C1 C6 C7 O1 -36.7(4) . . . . ?
C2 C1 C6 C5 3.5(4) . . . . ?
C2 C1 C6 C7 -178.4(2) . . . . ?
C2 C3 C4 C5 2.0(4) . . . . ?
C2 C14 N2 C15 -177.2(2) . . . . ?
C3 C2 C14 N2 31.8(4) . . . . ?
C3 C2 C14 O2 -147.7(3) . . . . ?
C3 C4 C5 C6 -1.4(4) . . . . ?
C4 C5 C6 C1 -1.3(4) . . . . ?
C4 C5 C6 C7 -179.4(2) . . . . ?
C5 C6 C7 N1 -37.3(4) . . . . ?
C5 C6 C7 O1 141.3(3) . . . . ?
C6 C1 C2 C3 -2.9(4) . . . . ?
C6 C1 C2 C14 179.1(2) . . . . ?
C6 C7 N1 C8 174.5(2) . . . . ?
C8 C9 C10 C11 -1.3(4) . . . . ?
C9 C8 C13 C12 1.2(4) . . . . ?
C9 C8 N1 C7 -139.8(3) . . . . ?
C9 C10 C11 C12 1.8(4) . . . . ?
C9 C10 C11 Cl2 -177.7(2) . . . . ?
C10 C11 C12 C13 -0.8(4) . . . . ?
C11 C12 C13 C8 -0.7(4) . . . . ?
C13 C8 C9 C10 -0.1(4) . . . . ?
C13 C8 C9 Cl1 -178.81(19) . . . . ?
C13 C8 N1 C7 40.3(4) . . . . ?
C14 C2 C3 C4 178.1(2) . . . . ?
C15 C16 C17 C18 0.9(4) . . . . ?
C16 C15 C20 C19 -1.4(4) . . . . ?
C16 C15 N2 C14 145.3(3) . . . . ?
C16 C17 C18 C19 -1.5(4) . . . . ?
C16 C17 C18 Cl4 178.9(2) . . . . ?
C17 C18 C19 C20 0.6(5) . . . . ?
C18 C19 C20 C15 0.8(4) . . . . ?
C20 C15 C16 C17 0.5(4) . . . . ?
C20 C15 C16 Cl3 179.9(2) . . . . ?
C20 C15 N2 C14 -35.1(4) . . . . ?
Cl1 C9 C10 C11 177.4(2) . . . . ?
Cl2 C11 C12 C13 178.7(2) . . . . ?
Cl3 C16 C17 C18 -178.6(2) . . . . ?
Cl4 C18 C19 C20 -179.8(2) . . . . ?
N1 C8 C9 C10 180.0(2) . . . . ?
N1 C8 C9 Cl1 1.3(3) . . . . ?
N1 C8 C13 C12 -178.9(2) . . . . ?
N2 C15 C16 C17 -179.9(2) . . . . ?
N2 C15 C16 Cl3 -0.4(4) . . . . ?
N2 C15 C20 C19 179.0(3) . . . . ?
O1 C7 N1 C8 -4.1(4) . . . . ?
O2 C14 N2 C15 2.3(4) . . . . ?
